data_2106019
loop_
_publ_author_name
'Gerhardt, Valeska'
'Egert, Ernst'

_publ_section_title
;
 Cocrystals of 6-chlorouracil and 6-chloro-3-methyluracil: exploring their
 hydrogen-bond-based synthon motifs with several triazine and pyrimidine
 derivatives
;
_journal_issue 2
_journal_name_full 'Acta Crystallographica Section B'
_journal_page_first 209
_journal_page_last 220
_journal_paper_doi 10.1107/S2052520615003790
_journal_volume 71
_journal_year 2015
_chemical_formula_moiety 'C5 H5 Cl N2 O2, 2(C3 H6 N6), C4 H9 N O, C2 H7 N, 3 (HCl)'
_chemical_formula_sum 'C17 H36 Cl4 N16 O3'
_chemical_formula_weight 654.42
_space_group_IT_number 12
_symmetry_cell_setting monoclinic
_symmetry_space_group_name_Hall '-C 2y'
_symmetry_space_group_name_H-M 'C 1 2/m 1'
_atom_sites_solution_hydrogens geom
_atom_sites_solution_primary direct
_atom_sites_solution_secondary difmap
_audit_creation_method SHELXL-97
_cell_angle_alpha 90.00
_cell_angle_beta 101.365(7)
_cell_angle_gamma 90.00
_cell_formula_units_Z 4
_cell_length_a 18.6341(15)
_cell_length_b 13.0507(10)
_cell_length_c 12.3166(10)
_cell_measurement_reflns_used 29644
_cell_measurement_temperature 173(2)
_cell_measurement_theta_max 26.265
_cell_measurement_theta_min 3.345
_cell_volume 2936.5(4)
_computing_cell_refinement 'X-Area (Stoe & Cie, 2001)'
_computing_data_collection 'X-Area (Stoe & Cie, 2001)'
_computing_data_reduction 'X-Area (Stoe & Cie, 2001)'
_computing_molecular_graphics
;
Mercury (Version 3.1, Macrae et al., 2008) and XP (Sheldrick,
 2008)
;
_computing_publication_material 'publCIF (Westrip, 2010)'
_computing_structure_refinement 'SHELXL97 (Sheldrick, 2008) '
_computing_structure_solution 'SHELXS97 (Sheldrick, 2008) '
_diffrn_ambient_temperature 173(2)
_diffrn_measured_fraction_theta_full 0.997
_diffrn_measured_fraction_theta_max 0.984
_diffrn_measurement_device_type 'STOE IPDS II two-circle-diffractometer'
_diffrn_measurement_method \w
_diffrn_radiation_monochromator 'Genix 3D multilayer optics'
_diffrn_radiation_source 'Genix 3D I\mS microfocus X-ray source'
_diffrn_radiation_type MoK\a
_diffrn_radiation_wavelength 0.71073
_diffrn_reflns_av_R_equivalents 0.0564
_diffrn_reflns_av_sigmaI/netI 0.0372
_diffrn_reflns_limit_h_max 22
_diffrn_reflns_limit_h_min -22
_diffrn_reflns_limit_k_max 15
_diffrn_reflns_limit_k_min -15
_diffrn_reflns_limit_l_max 15
_diffrn_reflns_limit_l_min -15
_diffrn_reflns_number 25210
_diffrn_reflns_theta_full 25.00
_diffrn_reflns_theta_max 25.99
_diffrn_reflns_theta_min 3.37
_diffrn_standards_number 0
_exptl_absorpt_coefficient_mu 0.455
_exptl_absorpt_correction_T_max 0.9688
_exptl_absorpt_correction_T_min 0.9349
_exptl_absorpt_correction_type multi-scan
_exptl_absorpt_process_details 'X-Area (Stoe & Cie, 2001)'
_exptl_crystal_colour colourless
_exptl_crystal_density_diffrn 1.480
_exptl_crystal_density_method 'not measured'
_exptl_crystal_description plate
_exptl_crystal_F_000 1368
_exptl_crystal_size_max 0.15
_exptl_crystal_size_mid 0.14
_exptl_crystal_size_min 0.07
_refine_diff_density_max 0.335
_refine_diff_density_min -0.620
_refine_ls_extinction_method none
_refine_ls_goodness_of_fit_ref 1.167
_refine_ls_hydrogen_treatment mixed
_refine_ls_matrix_type full
_refine_ls_number_parameters 250
_refine_ls_number_reflns 2960
_refine_ls_number_restraints 25
_refine_ls_restrained_S_all 1.169
_refine_ls_R_factor_all 0.0888
_refine_ls_R_factor_gt 0.0666
_refine_ls_shift/su_max 0.000
_refine_ls_shift/su_mean 0.000
_refine_ls_structure_factor_coef Fsqd
_refine_ls_weighting_details 'calc w=1/[\s^2^(Fo^2^)+(0.0738P)^2^+7.4826P] where P=(Fo^2^+2Fc^2^)/3'
_refine_ls_weighting_scheme calc
_refine_ls_wR_factor_gt 0.1642
_refine_ls_wR_factor_ref 0.1738
_reflns_number_gt 2332
_reflns_number_total 2960
_reflns_threshold_expression >2sigma(I)
_cod_data_source_file ao5001sup1.cif
_cod_data_source_block VII
_cod_original_sg_symbol_H-M 'C 2/m'
_cod_database_code 2106019

loop_
_symmetry_equiv_pos_as_xyz
'x, y, z'
'-x, y, -z'
'x+1/2, y+1/2, z'
'-x+1/2, y+1/2, -z'
'-x, -y, -z'
'x, -y, z'
'-x+1/2, -y+1/2, -z'
'x+1/2, -y+1/2, z'

loop_
_atom_site_type_symbol
_atom_site_label
_atom_site_fract_x
_atom_site_fract_y
_atom_site_fract_z
_atom_site_U_iso_or_equiv
_atom_site_adp_type
_atom_site_calc_flag
_atom_site_refinement_flags
_atom_site_occupancy
_atom_site_symmetry_multiplicity
_atom_site_disorder_assembly
_atom_site_disorder_group
N N1A 0.2794(3) 0.0000 -0.0591(4) 0.0497(13) Uani d SD 1 2 . .
H H1A 0.291(4) 0.0000 -0.126(3) 0.060 Uiso d SD 1 2 . .
C C2A 0.2082(3) 0.0000 -0.0565(5) 0.0428(14) Uani d S 1 2 . .
O O2A 0.1602(2) 0.0000 -0.1410(4) 0.0648(14) Uani d S 1 2 . .
N N3A 0.1896(3) 0.0000 0.0481(4) 0.0435(12) Uani d S 1 2 . .
C C3A 0.1114(3) 0.0000 0.0516(5) 0.0484(15) Uani d S 1 2 . .
H H3A1 0.0840 -0.0345 -0.0144 0.073 Uiso calc PR 0.50 1 . .
H H3A2 0.0942 0.0708 0.0536 0.073 Uiso calc PR 0.50 1 . .
H H3A3 0.1038 -0.0363 0.1181 0.073 Uiso calc PR 0.50 1 . .
C C4A 0.2410(3) 0.0000 0.1459(5) 0.0455(15) Uani d S 1 2 . .
O O4A 0.2202(2) 0.0000 0.2347(3) 0.0565(12) Uani d S 1 2 . .
C C5A 0.3166(3) 0.0000 0.1360(5) 0.0535(17) Uani d S 1 2 . .
H H5A 0.3546 0.0000 0.2000 0.064 Uiso calc SR 1 2 . .
C C6A 0.3322(4) 0.0000 0.0361(6) 0.0594(19) Uani d S 1 2 . .
Cl Cl6A 0.42010(10) 0.0000 0.0147(2) 0.0930(8) Uani d S 1 2 . .
N N1B 0.23525(18) 0.2494(3) 0.8426(3) 0.0448(9) Uani d . 1 1 . .
C C2B 0.2018(2) 0.2539(3) 0.7342(3) 0.0407(10) Uani d . 1 1 . .
N N2B 0.12996(19) 0.2587(3) 0.7133(3) 0.0488(10) Uani d D 1 1 . .
H H2B1 0.103(2) 0.250(4) 0.763(3) 0.059 Uiso d D 1 1 . .
H H2B2 0.106(2) 0.259(4) 0.645(2) 0.059 Uiso d D 1 1 . .
N N3B 0.23541(17) 0.2543(3) 0.6472(3) 0.0360(7) Uani d . 1 1 . .
C C4B 0.3076(2) 0.2531(3) 0.6710(3) 0.0353(9) Uani d . 1 1 . .
N N4B 0.34571(19) 0.2542(3) 0.5913(3) 0.0401(8) Uani d D 1 1 . .
H H4B1 0.3940(11) 0.251(4) 0.604(4) 0.048 Uiso d D 1 1 . .
H H4B2 0.320(2) 0.253(3) 0.524(2) 0.048 Uiso d D 1 1 . .
N N5B 0.34509(18) 0.2511(3) 0.7776(3) 0.0394(8) Uani d D 1 1 . .
H H5B 0.3927(11) 0.257(3) 0.790(4) 0.047 Uiso d D 1 1 . .
C C6B 0.3076(2) 0.2488(3) 0.8611(3) 0.0422(10) Uani d . 1 1 . .
N N6B 0.3454(2) 0.2465(3) 0.9644(3) 0.0513(11) Uani d D 1 1 . .
H H6B1 0.3914(13) 0.252(4) 0.965(4) 0.062 Uiso d D 1 1 . .
H H6B2 0.323(3) 0.251(4) 1.021(3) 0.062 Uiso d D 1 1 . .
Cl Cl1C 0.49320(5) 0.29003(8) 1.15072(7) 0.0399(3) Uani d . 1 1 . .
Cl Cl1D 0.0000 0.24959(11) 0.5000 0.0393(4) Uani d S 1 2 . .
C C1E 0.4320(4) 0.5000 1.3603(5) 0.0516(16) Uani d S 1 2 . .
H H1E1 0.3815 0.5000 1.3185 0.077 Uiso calc SR 1 2 . .
H H1E2 0.4404 0.5613 1.4070 0.077 Uiso calc PR 0.50 1 . .
H H1E3 0.4404 0.4387 1.4070 0.077 Uiso calc PR 0.50 1 . .
N N2E 0.4833(3) 0.5000 1.2819(4) 0.0443(12) Uani d SD 1 2 . .
H H2E1 0.474(2) 0.448(3) 1.236(3) 0.053 Uiso d D 1 1 . .
C C3E 0.5599(3) 0.5000 1.3414(5) 0.0479(15) Uani d S 1 2 . .
H H3E1 0.5925 0.5000 1.2878 0.072 Uiso calc SR 1 2 . .
H H3E2 0.5692 0.4387 1.3880 0.072 Uiso calc PR 0.50 1 . .
H H3E3 0.5692 0.5613 1.3880 0.072 Uiso calc PR 0.50 1 . .
C C2X 0.3534(7) 0.0000 -0.3328(8) 0.046(4) Uani d SPD 0.626(19) 2 A 1
N N3X 0.3273(5) 0.0000 -0.4391(7) 0.040(3) Uani d SPD 0.626(19) 2 A 1
C C2X' 0.3129(7) 0.0000 -0.3732(11) 0.034(5) Uani d SPD 0.374(19) 2 A 2
N N3X' 0.3783(7) 0.0000 -0.4019(9) 0.039(5) Uani d SPD 0.374(19) 2 A 2
C C1X 0.4389(5) 0.0000 -0.3022(8) 0.084(3) Uani d SD 1 2 . .
H H1X1 0.4587 0.0000 -0.3702 0.126 Uiso calc SPR 0.626(19) 2 A 1
H H1X2 0.4557 -0.0613 -0.2587 0.126 Uiso calc PR 0.313(9) 1 A 1
H H1X3 0.4557 0.0613 -0.2587 0.126 Uiso calc PR 0.313(9) 1 A 1
H H4XA 0.4861 0.0000 -0.3258 0.126 Uiso calc SPR 0.374(19) 2 A 2
H H4XB 0.4351 -0.0613 -0.2578 0.126 Uiso calc PR 0.187(9) 1 A 2
H H4XC 0.4351 0.0613 -0.2578 0.126 Uiso calc PR 0.187(9) 1 A 2
O O2X 0.3105(3) 0.0000 -0.2688(4) 0.0646(14) Uani d SD 1 2 . .
C C4X 0.2471(3) 0.0000 -0.4732(5) 0.0476(15) Uani d SD 1 2 . .
H H4X1 0.2336 0.0000 -0.5542 0.071 Uiso calc SPR 0.626(19) 2 A 1
H H4X2 0.2271 0.0613 -0.4440 0.071 Uiso calc PR 0.313(9) 1 A 1
H H4X3 0.2271 -0.0613 -0.4440 0.071 Uiso calc PR 0.313(9) 1 A 1
H H1XA 0.2654 0.0000 -0.5425 0.071 Uiso calc SPR 0.374(19) 2 A 2
H H1XB 0.2172 0.0613 -0.4700 0.071 Uiso calc PR 0.187(9) 1 A 2
H H1XC 0.2172 -0.0613 -0.4700 0.071 Uiso calc PR 0.187(9) 1 A 2
C C5X 0.3786(4) 0.0000 -0.5218(5) 0.0601(19) Uani d SD 1 2 . .
H H5X1 0.3496 0.0000 -0.5974 0.090 Uiso calc SPR 0.626(19) 2 A 1
H H5X2 0.4095 -0.0613 -0.5105 0.090 Uiso calc PR 0.313(9) 1 A 1
H H5X3 0.4095 0.0613 -0.5105 0.090 Uiso calc PR 0.313(9) 1 A 1
H H5XA 0.4292 0.0000 -0.5330 0.090 Uiso calc SPR 0.374(19) 2 A 2
H H5XB 0.3533 0.0613 -0.5560 0.090 Uiso calc PR 0.187(9) 1 A 2
H H5XC 0.3533 -0.0613 -0.5560 0.090 Uiso calc PR 0.187(9) 1 A 2

loop_
_atom_site_aniso_label
_atom_site_aniso_U_11
_atom_site_aniso_U_22
_atom_site_aniso_U_33
_atom_site_aniso_U_12
_atom_site_aniso_U_13
_atom_site_aniso_U_23
N1A 0.045(3) 0.067(4) 0.036(3) 0.000 0.006(2) 0.000
C2A 0.040(3) 0.047(4) 0.038(3) 0.000 0.002(2) 0.000
O2A 0.046(3) 0.097(4) 0.048(3) 0.000 0.000(2) 0.000
N3A 0.041(3) 0.049(3) 0.040(3) 0.000 0.008(2) 0.000
C3A 0.039(3) 0.062(4) 0.045(3) 0.000 0.010(3) 0.000
C4A 0.051(4) 0.048(4) 0.037(3) 0.000 0.008(3) 0.000
O4A 0.056(3) 0.080(4) 0.034(2) 0.000 0.009(2) 0.000
C5A 0.040(3) 0.078(5) 0.039(3) 0.000 0.001(3) 0.000
C6A 0.037(3) 0.079(5) 0.059(4) 0.000 0.001(3) 0.000
Cl6A 0.0386(10) 0.156(3) 0.0842(15) 0.000 0.0117(9) 0.000
N1B 0.0450(19) 0.053(2) 0.0284(16) -0.0272(17) -0.0117(14) 0.0168(15)
C2B 0.045(2) 0.039(2) 0.032(2) -0.0195(18) -0.0103(16) 0.0122(16)
N2B 0.0408(19) 0.074(3) 0.0258(16) -0.0241(18) -0.0080(14) 0.0149(17)
N3B 0.0380(17) 0.0332(18) 0.0310(16) -0.0099(14) -0.0074(13) 0.0070(13)
C4B 0.044(2) 0.0216(18) 0.0339(19) -0.0089(16) -0.0083(16) 0.0074(15)
N4B 0.0368(17) 0.0364(19) 0.0409(19) 0.0012(15) -0.0072(15) -0.0019(15)
N5B 0.0360(17) 0.0343(19) 0.0399(18) -0.0118(15) -0.0124(14) 0.0074(14)
C6B 0.047(2) 0.035(2) 0.037(2) -0.0242(18) -0.0124(18) 0.0155(17)
N6B 0.049(2) 0.059(2) 0.0354(18) -0.0272(19) -0.0166(16) 0.0186(18)
Cl1C 0.0323(5) 0.0509(6) 0.0321(5) -0.0078(4) -0.0042(3) 0.0039(4)
Cl1D 0.0380(7) 0.0437(8) 0.0295(6) 0.000 -0.0093(5) 0.000
C1E 0.050(4) 0.059(4) 0.045(3) 0.000 0.009(3) 0.000
N2E 0.050(3) 0.045(3) 0.033(3) 0.000 -0.003(2) 0.000
C3E 0.040(3) 0.060(4) 0.041(3) 0.000 0.002(3) 0.000
C2X 0.073(9) 0.026(6) 0.035(6) 0.000 0.002(6) 0.000
N3X 0.062(7) 0.029(4) 0.029(5) 0.000 0.007(4) 0.000
C2X' 0.057(11) 0.019(8) 0.024(11) 0.000 0.004(8) 0.000
N3X' 0.040(9) 0.030(8) 0.042(10) 0.000 -0.008(7) 0.000
C1X 0.073(5) 0.064(6) 0.096(6) 0.000 -0.027(5) 0.000
O2X 0.091(4) 0.069(4) 0.038(2) 0.000 0.022(3) 0.000
C4X 0.057(4) 0.042(4) 0.043(3) 0.000 0.008(3) 0.000
C5X 0.092(6) 0.047(4) 0.048(4) 0.000 0.030(4) 0.000

loop_
_atom_type_symbol
_atom_type_description
_atom_type_scat_dispersion_real
_atom_type_scat_dispersion_imag
_atom_type_scat_source
C C 0.0033 0.0016 'International Tables Vol C Tables 4.2.6.8 and 6.1.1.4'
H H 0.0000 0.0000 'International Tables Vol C Tables 4.2.6.8 and 6.1.1.4'
N N 0.0061 0.0033 'International Tables Vol C Tables 4.2.6.8 and 6.1.1.4'
O O 0.0106 0.0060 'International Tables Vol C Tables 4.2.6.8 and 6.1.1.4'
Cl Cl 0.1484 0.1585 'International Tables Vol C Tables 4.2.6.8 and 6.1.1.4'

loop_
_geom_angle_atom_site_label_1
_geom_angle_atom_site_label_2
_geom_angle_atom_site_label_3
_geom_angle
C2A N1A C6A 121.9(5)
C2A N1A H1A 116(5)
C6A N1A H1A 122(5)
O2A C2A N1A 122.7(6)
O2A C2A N3A 120.5(5)
N1A C2A N3A 116.8(5)
C4A N3A C2A 123.2(5)
C4A N3A C3A 119.7(5)
C2A N3A C3A 117.1(5)
N3A C3A H3A1 109.5
N3A C3A H3A2 109.5
H3A1 C3A H3A2 109.5
N3A C3A H3A3 109.5
H3A1 C3A H3A3 109.5
H3A2 C3A H3A3 109.5
O4A C4A N3A 119.2(6)
O4A C4A C5A 124.2(6)
N3A C4A C5A 116.6(5)
C6A C5A C4A 118.6(6)
C6A C5A H5A 120.7
C4A C5A H5A 120.7
C5A C6A N1A 122.9(6)
C5A C6A Cl6A 122.5(5)
N1A C6A Cl6A 114.6(5)
C6B N1B C2B 115.1(4)
N2B C2B N3B 117.4(3)
N2B C2B N1B 116.6(4)
N3B C2B N1B 126.0(4)
C2B N2B H2B1 124(3)
C2B N2B H2B2 120(3)
H2B1 N2B H2B2 115(5)
C4B N3B C2B 116.0(3)
N4B C4B N3B 120.6(3)
N4B C4B N5B 118.0(4)
N3B C4B N5B 121.4(4)
C4B N4B H4B1 123(3)
C4B N4B H4B2 115(3)
H4B1 N4B H4B2 122(4)
C6B N5B C4B 119.4(3)
C6B N5B H5B 122(3)
C4B N5B H5B 118(3)
N1B C6B N6B 119.7(4)
N1B C6B N5B 122.1(3)
N6B C6B N5B 118.2(4)
C6B N6B H6B1 111(4)
C6B N6B H6B2 121(4)
H6B1 N6B H6B2 128(5)
N2E C1E H1E1 109.5
N2E C1E H1E2 109.5
H1E1 C1E H1E2 109.5
N2E C1E H1E3 109.5
H1E1 C1E H1E3 109.5
H1E2 C1E H1E3 109.5
C3E N2E C1E 111.2(5)
C3E N2E H2E1 111(3)
C1E N2E H2E1 111(3)
N2E C3E H3E1 109.5
N2E C3E H3E2 109.5
H3E1 C3E H3E2 109.5
N2E C3E H3E3 109.5
H3E1 C3E H3E3 109.5
H3E2 C3E H3E3 109.5
O2X C2X N3X 118.9(11)
O2X C2X C1X 127.4(9)
N3X C2X C1X 113.7(9)
C2X N3X C4X 116.3(9)
C2X N3X C5X 120.7(9)
C4X N3X C5X 122.9(7)
O2X C2X' N3X' 118.4(12)
O2X C2X' C4X 127.5(10)
N3X' C2X' C4X 114.1(11)
C2X' N3X' C5X 116.6(11)
C2X' N3X' C1X 111.3(11)
C5X N3X' C1X 132.1(10)
N3X' C1X H1X1 69.5
C2X C1X H1X1 109.5
N3X' C1X H1X2 123.9
C2X C1X H1X2 109.5
H1X1 C1X H1X2 109.5
N3X' C1X H1X3 123.9
C2X C1X H1X3 109.5
H1X1 C1X H1X3 109.5
H1X2 C1X H1X3 109.5
N3X' C1X H4XA 109.5
C2X C1X H4XA 149.5
H1X2 C1X H4XA 87.3
H1X3 C1X H4XA 87.3
N3X' C1X H4XB 109.5
C2X C1X H4XB 87.3
H1X1 C1X H4XB 123.9
H1X3 C1X H4XB 114.3
H4XA C1X H4XB 109.5
N3X' C1X H4XC 109.5
C2X C1X H4XC 87.3
H1X1 C1X H4XC 123.9
H1X2 C1X H4XC 114.3
H4XA C1X H4XC 109.5
H4XB C1X H4XC 109.5
N3X C4X H4X1 109.5
C2X' C4X H4X1 144.0
N3X C4X H4X2 109.5
C2X' C4X H4X2 90.4
H4X1 C4X H4X2 109.5
N3X C4X H4X3 109.5
C2X' C4X H4X3 90.4
H4X1 C4X H4X3 109.5
H4X2 C4X H4X3 109.5
N3X C4X H1XA 74.9
C2X' C4X H1XA 109.5
H4X2 C4X H1XA 122.8
H4X3 C4X H1XA 122.8
N3X C4X H1XB 122.8
C2X' C4X H1XB 109.5
H4X1 C4X H1XB 90.4
H4X3 C4X H1XB 113.1
H1XA C4X H1XB 109.5
N3X C4X H1XC 122.8
C2X' C4X H1XC 109.5
H4X1 C4X H1XC 90.4
H4X2 C4X H1XC 113.1
H1XA C4X H1XC 109.5
H1XB C4X H1XC 109.5
N3X' C5X H5X1 147.1
N3X C5X H5X1 109.5
N3X' C5X H5X2 88.6
N3X C5X H5X2 109.5
H5X1 C5X H5X2 109.5
N3X' C5X H5X3 88.6
N3X C5X H5X3 109.5
H5X1 C5X H5X3 109.5
H5X2 C5X H5X3 109.5
N3X' C5X H5XA 109.5
N3X C5X H5XA 147.1
H5X1 C5X H5XA 103.4
H5X2 C5X H5XA 57.6
H5X3 C5X H5XA 57.6
N3X' C5X H5XB 109.5
N3X C5X H5XB 88.6
H5X1 C5X H5XB 57.6
H5X2 C5X H5XB 161.2
H5X3 C5X H5XB 67.2
H5XA C5X H5XB 109.5
N3X' C5X H5XC 109.5
N3X C5X H5XC 88.6
H5X1 C5X H5XC 57.6
H5X2 C5X H5XC 67.2
H5X3 C5X H5XC 161.2
H5XA C5X H5XC 109.5
H5XB C5X H5XC 109.5

loop_
_geom_bond_atom_site_label_1
_geom_bond_atom_site_label_2
_geom_bond_distance
N1A C2A 1.332(8)
N1A C6A 1.375(8)
N1A H1A 0.89(2)
C2A O2A 1.231(7)
C2A N3A 1.399(7)
N3A C4A 1.384(8)
N3A C3A 1.466(7)
C3A H3A1 0.9800
C3A H3A2 0.9800
C3A H3A3 0.9800
C4A O4A 1.230(7)
C4A C5A 1.438(9)
C5A C6A 1.319(9)
C5A H5A 0.9500
C6A Cl6A 1.709(7)
N1B C6B 1.322(5)
N1B C2B 1.359(5)
C2B N2B 1.314(6)
C2B N3B 1.344(5)
N2B H2B1 0.882(19)
N2B H2B2 0.87(2)
N3B C4B 1.320(5)
C4B N4B 1.319(5)
C4B N5B 1.361(5)
N4B H4B1 0.884(19)
N4B H4B2 0.874(19)
N5B C6B 1.352(6)
N5B H5B 0.874(19)
C6B N6B 1.327(5)
N6B H6B1 0.86(2)
N6B H6B2 0.879(19)
C1E N2E 1.486(8)
C1E H1E1 0.9800
C1E H1E2 0.9800
C1E H1E3 0.9800
N2E C3E 1.471(8)
N2E H2E1 0.877(19)
C3E H3E1 0.9800
C3E H3E2 0.9800
C3E H3E3 0.9800
C2X O2X 1.227(11)
C2X N3X 1.304(12)
C2X C1X 1.563(15)
N3X C4X 1.470(10)
N3X C5X 1.528(10)
C2X' O2X 1.295(13)
C2X' N3X' 1.334(16)
C2X' C4X 1.558(13)
N3X' C5X 1.478(12)
N3X' C1X 1.495(12)
C1X H1X1 0.9800
C1X H1X2 0.9800
C1X H1X3 0.9800
C1X H4XA 0.9800
C1X H4XB 0.9800
C1X H4XC 0.9800
C4X H4X1 0.9800
C4X H4X2 0.9800
C4X H4X3 0.9800
C4X H1XA 0.9800
C4X H1XB 0.9800
C4X H1XC 0.9800
C5X H5X1 0.9800
C5X H5X2 0.9800
C5X H5X3 0.9800
C5X H5XA 0.9800
C5X H5XB 0.9800
C5X H5XC 0.9800

loop_
_geom_hbond_atom_site_label_D
_geom_hbond_atom_site_label_H
_geom_hbond_atom_site_label_A
_geom_hbond_site_symmetry_A
_geom_hbond_distance_DH
_geom_hbond_distance_HA
_geom_hbond_distance_DA
_geom_hbond_angle_DHA
N1A H1A O2X . 0.89(2) 1.87(2) 2.757(7) 178(7)
N2B H2B1 Cl1C 7_557 0.882(19) 2.31(2) 3.161(4) 163(5)
N2B H2B2 Cl1D . 0.87(2) 2.39(3) 3.205(3) 156(4)
N4B H4B1 Cl1D 7_556 0.884(19) 2.56(3) 3.288(4) 140(4)
N4B H4B2 N3B 7_556 0.874(19) 2.16(2) 3.029(5) 175(4)
N5B H5B Cl1C 2_657 0.874(19) 2.15(2) 3.012(3) 168(4)
N6B H6B1 Cl1C . 0.86(2) 2.71(5) 3.269(3) 124(4)
N6B H6B1 Cl1C 2_657 0.86(2) 2.85(3) 3.614(4) 149(5)
N6B H6B2 N1B 7_557 0.879(19) 2.18(2) 3.053(6) 175(5)
N2E H2E1 Cl1C . 0.877(19) 2.37(3) 3.205(3) 158(4)

loop_
_geom_torsion_atom_site_label_1
_geom_torsion_atom_site_label_2
_geom_torsion_atom_site_label_3
_geom_torsion_atom_site_label_4
_geom_torsion
C6A N1A C2A O2A 180.0
C6A N1A C2A N3A 0.0
O2A C2A N3A C4A 180.0
N1A C2A N3A C4A 0.0
O2A C2A N3A C3A 0.0
N1A C2A N3A C3A 180.0
C2A N3A C4A O4A 180.0
C3A N3A C4A O4A 0.0
C2A N3A C4A C5A 0.0
C3A N3A C4A C5A 180.0
O4A C4A C5A C6A 180.0
N3A C4A C5A C6A 0.0
C4A C5A C6A N1A 0.0
C4A C5A C6A Cl6A 180.0
C2A N1A C6A C5A 0.0
C2A N1A C6A Cl6A 180.0
C6B N1B C2B N2B -177.4(4)
C6B N1B C2B N3B 2.3(6)
N2B C2B N3B C4B 177.6(4)
N1B C2B N3B C4B -2.0(6)
C2B N3B C4B N4B -179.4(4)
C2B N3B C4B N5B 0.3(6)
N4B C4B N5B C6B -179.3(4)
N3B C4B N5B C6B 0.9(6)
C2B N1B C6B N6B 178.8(4)
C2B N1B C6B N5B -0.9(6)
C4B N5B C6B N1B -0.6(6)
C4B N5B C6B N6B 179.7(4)
O2X C2X N3X C4X 0.0000(10)
C1X C2X N3X C4X 180.0
O2X C2X N3X C5X 180.0000(10)
C1X C2X N3X C5X 0.0000(10)
O2X C2X' N3X' C5X 180.0000(10)
C4X C2X' N3X' C5X 0.000(2)
O2X C2X' N3X' C1X 0.000(2)
C4X C2X' N3X' C1X 180.000(2)
C2X' N3X' C1X C2X 0.000(2)
C5X N3X' C1X C2X 180.000(2)
O2X C2X C1X N3X' 180.000(2)
N3X C2X C1X N3X' 0.000(2)
N3X C2X O2X C2X' 0.000(3)
C1X C2X O2X C2X' 180.000(2)
N3X' C2X' O2X C2X 0.000(3)
C4X C2X' O2X C2X 180.000(2)
C2X N3X C4X C2X' 0.000(2)
C5X N3X C4X C2X' 180.000(2)
O2X C2X' C4X N3X 180.000(2)
N3X' C2X' C4X N3X 0.000(2)
C2X' N3X' C5X N3X 0.000(2)
C1X N3X' C5X N3X 180.000(2)
C2X N3X C5X N3X' 0.000(2)
C4X N3X C5X N3X' 180.000(2)
